data_2009627
loop_
_publ_author_name
'Barlow, M. G.'
'Pritchard, R. G.'
'Sibous, L.'
'Tipping, A. E.'

_publ_section_title
;
 1,7-Dichloro-9-azatricyclo[4.3.1.0^3,7^]decan-8-one, a hydrolysed
 Diels--Alder cycloaddition product from the reaction of
 3,5,6-trichloro-1,2,4-triazine with hexa-1,5-diene
;
_journal_issue 4
_journal_name_full 'Acta Crystallographica Section C'
_journal_page_first 550
_journal_page_last 551
_journal_paper_doi 10.1107/S0108270193010960
_journal_volume 50
_journal_year 1994
_chemical_formula_structural ' C~9~ H~11~ N O Cl~2~ '
_chemical_formula_sum 'C9 H11 Cl2 N O'
_chemical_formula_weight 220.10
_chemical_name_systematic
;
1,7-Dichloro-9-azatricyclo[4.3.1.0^3,7^]decan-8-one
;
_space_group_IT_number 14
_symmetry_cell_setting monoclinic
_symmetry_space_group_name_Hall '-P 2yn'
_symmetry_space_group_name_H-M 'P 1 21/n 1'
_cell_angle_alpha 90.00
_cell_angle_beta 95.58(2)
_cell_angle_gamma 90.00
_cell_formula_units_Z 4.0
_cell_length_a 6.241(2)
_cell_length_b 12.296(3)
_cell_length_c 12.758(4)
_cell_measurement_reflns_used 25
_cell_measurement_temperature 296
_cell_measurement_theta_max 27.2
_cell_measurement_theta_min 16.4
_cell_volume 974.4(5)
_computing_cell_refinement 'P3/PC Diffractometer Program'
_computing_data_collection 'P3/PC Diffractometer Program (Siemens, 1989)'
_computing_data_reduction 'PROCESS TEXSAN (Molecular Structure Corporation, 1985)'
_computing_molecular_graphics 'ORTEPII (Johnson, 1976)'
_computing_publication_material 'FINISH TEXSAN'
_computing_structure_refinement 'LS TEXSAN'
_computing_structure_solution 'SHELXS86 (Sheldrick, 1985)'
_diffrn_ambient_temperature 296
_diffrn_measurement_device 'Nicolet R3m/V'
_diffrn_measurement_method '\w/2\q scans'
_diffrn_radiation_monochromator graphite
_diffrn_radiation_source 'X-ray tube'
_diffrn_radiation_type MoK\a
_diffrn_radiation_wavelength 0.71069
_diffrn_reflns_av_R_equivalents 0.0394
_diffrn_reflns_limit_h_max 7
_diffrn_reflns_limit_h_min 0
_diffrn_reflns_limit_k_max 15
_diffrn_reflns_limit_k_min 0
_diffrn_reflns_limit_l_max 15
_diffrn_reflns_limit_l_min -15
_diffrn_reflns_number 2143
_diffrn_reflns_theta_max 26.1107
_diffrn_reflns_theta_min 1.0
_diffrn_standards_decay_% 0.00
_diffrn_standards_interval_count 200
_diffrn_standards_number 3
_exptl_absorpt_coefficient_mu 0.6248
_exptl_absorpt_correction_type 'not applied'
_exptl_crystal_colour colourless
_exptl_crystal_density_diffrn 1.500
_exptl_crystal_description needle
_exptl_crystal_F_000 456.00
_exptl_crystal_size_max 0.40
_exptl_crystal_size_mid 0.20
_exptl_crystal_size_min 0.20
_refine_diff_density_max -0.47541
_refine_diff_density_min 0.34210
_refine_ls_extinction_coef 8.4E-6(9)
_refine_ls_extinction_method Zachariasen_type_2_Gaussian_isotropic
_refine_ls_goodness_of_fit_obs 2.057
_refine_ls_hydrogen_treatment refall
_refine_ls_matrix_type full
_refine_ls_number_parameters 163
_refine_ls_number_reflns 1539
_refine_ls_number_restraints 0
_refine_ls_R_factor_obs 0.0478
_refine_ls_shift/esd_max 0.0517
_refine_ls_structure_factor_coef F
_refine_ls_weighting_scheme sigma
_refine_ls_wR_factor_obs 0.0602
_reflns_number_observed 1539
_reflns_number_total 2143
_reflns_observed_criterion 'I > 2\s(I)'
_cod_data_source_file hu1063.cif
_cod_data_source_block S044
_cod_original_cell_volume 974.4(4)
_cod_original_sg_symbol_H-M 'P 21/n'
_cod_database_code 2009627

loop_
_symmetry_equiv_pos_as_xyz
x,y,z
1/2-x,1/2+y,1/2-z
-x,-y,-z
1/2+x,1/2-y,1/2+z

loop_
_atom_site_aniso_label
_atom_site_aniso_U_11
_atom_site_aniso_U_22
_atom_site_aniso_U_33
_atom_site_aniso_U_12
_atom_site_aniso_U_13
_atom_site_aniso_U_23
Cl(1) 0.1110(8) 0.0695(6) 0.0625(6) 0.0337(5) -0.0207(5) -0.0315(4)
Cl(2) 0.0729(6) 0.0748(6) 0.0463(5) 0.0258(4) -0.0094(4) -0.0194(4)
O(1) 0.0440(10) 0.0450(10) 0.0440(10) 0.0070(8) -0.0066(8) 0.0055(8)
N(9) 0.0510(10) 0.0350(10) 0.0480(10) 0.0140(10) -0.0050(10) -0.0001(10)
C(1) 0.049(2) 0.0370(10) 0.0370(10) 0.0060(10) -0.0040(10) -0.0030(10)
C(2) 0.046(2) 0.043(2) 0.056(2) -0.0090(10) -0.0090(10) 0.0100(10)
C(3) 0.0340(10) 0.054(2) 0.044(2) 0.0000(10) 0.0070(10) 0.0110(10)
C(4) 0.037(2) 0.070(2) 0.064(2) 0.0150(10) 0.0030(10) 0.000(2)
C(5) 0.055(2) 0.039(2) 0.058(2) 0.0110(10) -0.0050(10) 0.0020(10)
C(6) 0.0350(10) 0.0300(10) 0.0470(10) -0.0040(10) -0.0010(10) 0.0070(10)
C(7) 0.0390(10) 0.0360(10) 0.0340(10) 0.0040(10) 0.0010(10) 0.0005(10)
C(8) 0.0320(10) 0.0330(10) 0.0390(10) -0.0003(10) 0.0030(10) 0.0060(10)
C(10) 0.039(2) 0.048(2) 0.0380(10) 0.0030(10) 0.0030(10) 0.0080(10)

loop_
_atom_site_label
_atom_site_fract_x
_atom_site_fract_y
_atom_site_fract_z
_atom_site_U_iso_or_equiv
Cl(1) 0.6428(2) 0.02121(8) 0.22216(7) 0.0829
Cl(2) 0.66470(10) 0.30510(7) 0.61098(6) 0.0657
O(1) 0.9358(3) 0.11710(10) 0.57930(10) 0.0454
N(9) 0.7948(4) 0.0778(2) 0.4134(2) 0.0452
C(1) 0.6300(4) 0.1117(2) 0.3303(2) 0.0416
C(2) 0.4131(5) 0.1046(3) 0.3745(2) 0.0490
C(3) 0.4108(4) 0.1847(2) 0.4671(2) 0.0440
C(4) 0.2855(5) 0.2891(3) 0.4350(3) 0.0571
C(5) 0.4461(5) 0.3638(3) 0.3877(3) 0.0514
C(6) 0.6595(4) 0.3008(2) 0.3960(2) 0.0375
C(7) 0.6423(4) 0.2273(2) 0.4928(2) 0.0366
C(8) 0.8083(4) 0.1358(2) 0.5020(2) 0.0348
C(10) 0.6787(5) 0.2272(2) 0.2998(2) 0.0417
H(2A) 0.301(5) 0.125(2) 0.323(3) 0.056(8)
H(2B) 0.390(5) 0.028(3) 0.397(2) 0.057(9)
H(3) 0.359(5) 0.151(3) 0.529(3) 0.052(8)
H(4A) 0.160(5) 0.267(2) 0.386(2) 0.055(8)
H(4B) 0.221(6) 0.322(3) 0.494(3) 0.070(10)
H(5A) 0.474(6) 0.428(3) 0.421(3) 0.067(10)
H(5B) 0.401(5) 0.380(3) 0.321(3) 0.058(9)
H(6) 0.776(5) 0.343(2) 0.407(2) 0.042(7)
H(9) 0.870(5) 0.021(2) 0.410(2) 0.049(8)
H(10A) 0.586(5) 0.248(2) 0.248(2) 0.047(8)
H(10B) 0.816(6) 0.228(3) 0.279(2) 0.063(10)

loop_
_atom_type_symbol
_atom_type_scat_dispersion_real
_atom_type_scat_dispersion_imag
_atom_type_scat_source
C 0.002 0.002 'International Tables'
H 0.000 0.000 'International Tables'
N 0.004 0.003 'International Tables'
O 0.008 0.006 'International Tables'
Cl 0.132 0.159 'International Tables'

loop_
_geom_angle_atom_site_label_1
_geom_angle_atom_site_label_2
_geom_angle_atom_site_label_3
_geom_angle
_geom_angle_publ_flag
C(1) N(9) C(8) 116.4(2) yes
Cl(1) C(1) N(9) 107.6(2) ?
Cl(1) C(1) C(2) 111.1(2) ?
Cl(1) C(1) C(10) 111.3(2) ?
N(9) C(1) C(2) 107.6(2) yes
N(9) C(1) C(10) 108.0(2) yes
C(2) C(1) C(10) 111.0(2) yes
C(1) C(2) C(3) 108.9(2) ?
C(2) C(3) C(4) 111.9(2) ?
C(2) C(3) C(7) 107.6(2) ?
C(4) C(3) C(7) 102.4(2) ?
C(3) C(4) C(5) 105.7(2) ?
C(4) C(5) C(6) 105.6(2) ?
C(5) C(6) C(7) 102.9(2) ?
C(5) C(6) C(10) 112.1(2) ?
C(7) C(6) C(10) 108.1(2) ?
Cl(2) C(7) C(3) 110.9(2) ?
Cl(2) C(7) C(6) 110.9(2) ?
Cl(2) C(7) C(8) 109.5(2) ?
C(3) C(7) C(6) 99.5(2) yes
C(3) C(7) C(8) 112.4(2) yes
C(6) C(7) C(8) 113.2(2) yes
O(1) C(8) N(9) 124.3(2) ?
O(1) C(8) C(7) 125.6(2) ?
N(9) C(8) C(7) 110.1(2) ?
C(1) C(10) C(6) 108.3(2) ?
C(1) N(9) H(9) 124(2) ?
C(8) N(9) H(9) 120(2) ?
C(1) C(2) H(2A) 110(2) ?
C(1) C(2) H(2B) 109(2) ?
C(3) C(2) H(2A) 108(2) ?
C(3) C(2) H(2B) 111(2) ?
H(2A) C(2) H(2B) 110(3) ?
C(2) C(3) H(3) 112(2) ?
C(4) C(3) H(3) 112(2) ?
C(7) C(3) H(3) 111(2) ?
C(3) C(4) H(4A) 107(2) ?
C(3) C(4) H(4B) 112(2) ?
C(5) C(4) H(4A) 115(2) ?
C(5) C(4) H(4B) 113(2) ?
H(4A) C(4) H(4B) 104(3) ?
C(4) C(5) H(5A) 116(2) ?
C(4) C(5) H(5B) 111(2) ?
C(6) C(5) H(5A) 106(2) ?
C(6) C(5) H(5B) 112(2) ?
H(5A) C(5) H(5B) 106(3) ?
C(5) C(6) H(6) 114(2) ?
C(7) C(6) H(6) 110(2) ?
C(10) C(6) H(6) 110(2) ?
C(1) C(10) H(10A) 109(2) ?
C(1) C(10) H(10B) 108(2) ?
C(6) C(10) H(10A) 110(2) ?
C(6) C(10) H(10B) 112(2) ?
H(10A) C(10) H(10B) 110(3) ?

loop_
_geom_bond_atom_site_label_1
_geom_bond_atom_site_label_2
_geom_bond_site_symmetry_1
_geom_bond_site_symmetry_2
_geom_bond_distance
_geom_bond_publ_flag
Cl(1) C(1) . . 1.780(3) yes
Cl(2) C(7) . . 1.780(3) yes
O(1) C(8) . . 1.227(3) yes
N(9) C(1) . . 1.465(3) yes
N(9) C(8) . . 1.332(3) yes
C(1) C(2) . . 1.519(4) yes
C(1) C(10) . . 1.511(4) yes
C(2) C(3) . . 1.540(4) yes
C(3) C(4) . . 1.538(4) yes
C(3) C(7) . . 1.542(4) yes
C(4) C(5) . . 1.526(5) yes
C(5) C(6) . . 1.535(4) yes
C(6) C(7) . . 1.542(3) yes
C(6) C(10) . . 1.540(4) yes
C(7) C(8) . . 1.526(3) yes
N(9) H(9) . . 0.84(3) ?
C(2) H(2A) . . 0.95(3) ?
C(2) H(2B) . . 1.00(3) ?
C(3) H(3) . . 0.97(3) ?
C(4) H(4A) . . 0.99(3) ?
C(4) H(4B) . . 0.97(4) ?
C(5) H(5A) . . 0.90(4) ?
C(5) H(5B) . . 0.90(3) ?
C(6) H(6) . . 0.90(3) ?
C(10) H(10A) . . 0.87(3) ?
C(10) H(10B) . . 0.92(4) ?
